data_7155335
loop_
_publ_author_name
'Sugita, Noriaki'
'Hayashi, Satoshi'
'Shibata, Masashi'
'Endo, Taiga'
'Noji, Masahiro'
'Takatori, Kazuhiko'
'Takanami, Toshikatsu'

_publ_section_title
;
 Regioselective \b-silylation of porphyrins via iridium-catalyzed C-H bond
 activation.
;
_journal_issue 43
_journal_name_full 'Organic &amp; biomolecular chemistry'
_journal_page_first 10189
_journal_page_last 10192
_journal_paper_doi 10.1039/c6ob02243j
_journal_volume 14
_journal_year 2016
_chemical_formula_moiety 'C45 H46 N4 O2 Si3'
_chemical_formula_sum 'C45 H46 N4 O2 Si3'
_chemical_formula_weight 759.14
_chemical_name_systematic TPPbeSi
_space_group_crystal_system triclinic
_space_group_IT_number 2
_space_group_name_Hall '-P 1'
_space_group_name_H-M_alt 'P -1'
_symmetry_space_group_name_Hall '-P 1'
_symmetry_space_group_name_H-M 'P -1'
_atom_sites_solution_hydrogens geom
_atom_sites_solution_primary direct
_atom_sites_solution_secondary difmap
_audit_update_record
;
2016-09-08 deposited with the CCDC.
2016-10-14 downloaded from the CCDC.
;
_cell_angle_alpha 85.3716(8)
_cell_angle_beta 88.6754(7)
_cell_angle_gamma 78.2900(7)
_cell_formula_units_Z 2
_cell_length_a 6.48478(12)
_cell_length_b 10.65822(19)
_cell_length_c 30.3573(6)
_cell_measurement_reflns_used 12299
_cell_measurement_temperature 93
_cell_measurement_theta_max 67.95
_cell_measurement_theta_min 4.25
_cell_volume 2047.76(7)
_computing_cell_refinement 'RAPID AUTO'
_computing_data_collection 'RAPID AUTO (Rigaku, ????)'
_computing_data_reduction 'RAPID AUTO'
_computing_molecular_graphics 'CrystalStructure 4.2'
_computing_publication_material 'CrystalStructure 4.2 (Rigaku, 2015)'
_computing_structure_refinement 'SHELXL Version 2014/7 (Sheldrick, 2008)'
_computing_structure_solution 'Il Milione (Burla, et al., 2007)'
_diffrn_ambient_temperature 93
_diffrn_detector_area_resol_mean 10.000
_diffrn_measured_fraction_theta_full 0.987
_diffrn_measured_fraction_theta_max 0.986
_diffrn_measurement_device_type 'Rigaku R-AXIS RAPID'
_diffrn_measurement_method \w
_diffrn_radiation_type 'Cu K\a'
_diffrn_radiation_wavelength 1.54187
_diffrn_reflns_av_R_equivalents 0.0364
_diffrn_reflns_Laue_measured_fraction_full 0.987
_diffrn_reflns_Laue_measured_fraction_max 0.986
_diffrn_reflns_limit_h_max 7
_diffrn_reflns_limit_h_min -7
_diffrn_reflns_limit_k_max 12
_diffrn_reflns_limit_k_min -12
_diffrn_reflns_limit_l_max 36
_diffrn_reflns_limit_l_min -35
_diffrn_reflns_number 37521
_diffrn_reflns_point_group_measured_fraction_full 0.987
_diffrn_reflns_point_group_measured_fraction_max 0.986
_diffrn_reflns_theta_full 67.687
_diffrn_reflns_theta_max 68.223
_diffrn_reflns_theta_min 4.249
_diffrn_standards_number 0
_exptl_absorpt_coefficient_mu 1.396
_exptl_absorpt_correction_T_max 0.967
_exptl_absorpt_correction_T_min 0.886
_exptl_absorpt_correction_type numerical
_exptl_absorpt_process_details 'NUMABS (Rigaku, 1999)'
_exptl_crystal_colour purple
_exptl_crystal_density_diffrn 1.231
_exptl_crystal_density_method 'not measured'
_exptl_crystal_description platelet
_exptl_crystal_F_000 804.00
_exptl_crystal_size_max 0.110
_exptl_crystal_size_mid 0.088
_exptl_crystal_size_min 0.024
_refine_diff_density_max 0.38
_refine_diff_density_min -0.47
_refine_ls_extinction_method none
_refine_ls_goodness_of_fit_ref 1.115
_refine_ls_hydrogen_treatment mixed
_refine_ls_number_parameters 495
_refine_ls_number_reflns 7379
_refine_ls_number_restraints 0
_refine_ls_R_factor_all 0.0731
_refine_ls_R_factor_gt 0.0552
_refine_ls_shift/su_max 0.001
_refine_ls_structure_factor_coef Fsqd
_refine_ls_weighting_details 'w = 1/[\s^2^(Fo^2^)+(0.0861P)^2^+0.9579P] where P=(Fo^2^+2Fc^2^)/3'
_refine_ls_weighting_scheme calc
_refine_ls_wR_factor_gt 0.1527
_refine_ls_wR_factor_ref 0.1694
_reflns_Friedel_coverage 0.000
_reflns_number_gt 5526
_reflns_number_total 7379
_reflns_threshold_expression F^2^>2.0\s(F^2^)
_cod_data_source_file c6ob02243j2.cif
_cod_data_source_block TPPbeSi
_cod_depositor_comments 'Adding full bibliography for 7155335.cif.'
_cod_original_cell_volume 2047.77(6)
_cod_database_code 7155335

loop_
_space_group_symop_id
_space_group_symop_operation_xyz
1 +X,+Y,+Z
2 -X,-Y,-Z

loop_
_atom_site_label
_atom_site_type_symbol
_atom_site_fract_x
_atom_site_fract_y
_atom_site_fract_z
_atom_site_U_iso_or_equiv
_atom_site_adp_type
_atom_site_occupancy
_atom_site_site_symmetry_order
_atom_site_calc_flag
_atom_site_refinement_flags_posn
_atom_site_refinement_flags_adp
Si1 Si -0.03239(12) 0.88557(7) 0.87666(2) 0.0377(2) Uani 1 1 d . .
Si2 Si 0.07651(13) 1.11557(8) 0.92014(3) 0.0444(2) Uani 1 1 d . .
Si3 Si 0.21368(14) 0.61758(8) 0.91365(3) 0.0470(2) Uani 1 1 d . .
O1 O 0.0717(3) 0.96826(19) 0.90930(6) 0.0454(5) Uani 1 1 d . .
O2 O 0.1058(3) 0.74012(19) 0.88028(6) 0.0479(5) Uani 1 1 d . .
N1 N 0.0826(4) 1.0003(2) 0.74821(8) 0.0314(5) Uani 1 1 d . .
N2 N 0.0605(3) 1.14701(19) 0.66328(7) 0.0305(5) Uani 1 1 d . .
N3 N 0.4943(4) 1.0210(2) 0.63728(8) 0.0313(5) Uani 1 1 d . .
N4 N 0.5181(3) 0.8754(2) 0.72167(7) 0.0319(5) Uani 1 1 d . .
C1 C 0.1433(4) 0.9253(2) 0.78616(8) 0.0309(6) Uani 1 1 d . .
C2 C -0.0219(4) 0.9550(3) 0.81859(9) 0.0353(6) Uani 1 1 d . .
C3 C -0.1726(4) 1.0492(3) 0.79845(9) 0.0349(6) Uani 1 1 d . .
H3A H -0.3009 1.0883 0.8119 0.042 Uiso 1 1 calc R U
C4 C -0.1087(4) 1.0801(2) 0.75410(8) 0.0306(6) Uani 1 1 d . .
C5 C -0.2073(4) 1.1777(2) 0.72355(8) 0.0308(6) Uani 1 1 d . .
C6 C -0.1282(4) 1.2046(2) 0.68082(8) 0.0312(6) Uani 1 1 d . .
C7 C -0.2438(4) 1.3004(2) 0.64903(9) 0.0342(6) Uani 1 1 d . .
H7 H -0.3789 1.3527 0.6532 0.041 Uiso 1 1 calc R U
C8 C -0.1231(4) 1.3007(2) 0.61259(9) 0.0341(6) Uani 1 1 d . .
H8 H -0.1563 1.3535 0.5860 0.041 Uiso 1 1 calc R U
C9 C 0.0684(4) 1.2048(2) 0.62154(8) 0.0303(6) Uani 1 1 d . .
C10 C 0.2342(4) 1.1775(2) 0.59087(8) 0.0290(5) Uani 1 1 d . .
C11 C 0.4267(4) 1.0896(2) 0.59837(8) 0.0303(6) Uani 1 1 d . .
C12 C 0.5837(4) 1.0486(2) 0.56592(9) 0.0337(6) Uani 1 1 d . .
H12 H 0.5802 1.0792 0.5356 0.040 Uiso 1 1 calc R U
C13 C 0.7378(4) 0.9590(2) 0.58569(9) 0.0344(6) Uani 1 1 d . .
H13 H 0.8618 0.9162 0.5717 0.041 Uiso 1 1 calc R U
C14 C 0.6832(4) 0.9391(2) 0.63129(8) 0.0307(6) Uani 1 1 d . .
C15 C 0.7902(4) 0.8468(2) 0.66282(8) 0.0308(6) Uani 1 1 d . .
C16 C 0.7143(4) 0.8231(2) 0.70598(9) 0.0320(6) Uani 1 1 d . .
C17 C 0.8341(4) 0.7363(3) 0.73996(9) 0.0353(6) Uani 1 1 d . .
H17 H 0.9745 0.6895 0.7374 0.042 Uiso 1 1 calc R U
C18 C 0.7084(4) 0.7351(3) 0.77545(9) 0.0365(6) Uani 1 1 d . .
H18 H 0.7424 0.6870 0.8030 0.044 Uiso 1 1 calc R U
C19 C 0.5095(4) 0.8214(2) 0.76395(9) 0.0331(6) Uani 1 1 d . .
C20 C 0.3382(4) 0.8427(2) 0.79281(9) 0.0337(6) Uani 1 1 d . .
H20 H 0.3565 0.7947 0.8207 0.040 Uiso 1 1 calc R U
C21 C -0.4048(4) 1.2643(2) 0.73803(8) 0.0315(6) Uani 1 1 d . .
C22 C -0.5866(4) 1.2174(3) 0.74803(9) 0.0356(6) Uani 1 1 d . .
H22 H -0.5866 1.1290 0.7459 0.043 Uiso 1 1 calc R U
C23 C -0.7683(4) 1.2994(3) 0.76116(9) 0.0385(6) Uani 1 1 d . .
H23 H -0.8922 1.2667 0.7678 0.046 Uiso 1 1 calc R U
C24 C -0.7709(5) 1.4283(3) 0.76465(9) 0.0402(7) Uani 1 1 d . .
H24 H -0.8954 1.4838 0.7739 0.048 Uiso 1 1 calc R U
C25 C -0.5897(5) 1.4761(3) 0.75453(9) 0.0424(7) Uani 1 1 d . .
H25 H -0.5904 1.5647 0.7566 0.051 Uiso 1 1 calc R U
C26 C -0.4083(4) 1.3944(3) 0.74144(9) 0.0369(6) Uani 1 1 d . .
H26 H -0.2848 1.4274 0.7347 0.044 Uiso 1 1 calc R U
C27 C 0.2063(4) 1.2466(2) 0.54576(8) 0.0322(6) Uani 1 1 d . .
C28 C 0.0390(4) 1.2361(3) 0.51908(9) 0.0356(6) Uani 1 1 d . .
H28 H -0.0568 1.1837 0.5295 0.043 Uiso 1 1 calc R U
C29 C 0.0112(5) 1.3018(3) 0.47742(9) 0.0410(7) Uani 1 1 d . .
H29 H -0.1047 1.2954 0.4598 0.049 Uiso 1 1 calc R U
C30 C 0.1523(5) 1.3761(3) 0.46180(9) 0.0453(7) Uani 1 1 d . .
H30 H 0.1340 1.4207 0.4333 0.054 Uiso 1 1 calc R U
C31 C 0.3204(5) 1.3856(3) 0.48759(9) 0.0432(7) Uani 1 1 d . .
H31 H 0.4191 1.4353 0.4765 0.052 Uiso 1 1 calc R U
C32 C 0.3459(5) 1.3231(3) 0.52944(9) 0.0370(6) Uani 1 1 d . .
H32 H 0.4596 1.3325 0.5472 0.044 Uiso 1 1 calc R U
C33 C 0.9904(4) 0.7627(2) 0.64889(8) 0.0331(6) Uani 1 1 d . .
C34 C 1.0094(4) 0.6294(2) 0.65184(8) 0.0327(6) Uani 1 1 d . .
H34 H 0.8955 0.5926 0.6633 0.039 Uiso 1 1 calc R U
C35 C 1.1934(4) 0.5500(3) 0.63822(9) 0.0363(6) Uani 1 1 d . .
H35 H 1.2057 0.4593 0.6407 0.044 Uiso 1 1 calc R U
C36 C 1.3588(4) 0.6033(3) 0.62100(9) 0.0365(6) Uani 1 1 d . .
H36 H 1.4836 0.5492 0.6113 0.044 Uiso 1 1 calc R U
C37 C 1.3427(4) 0.7357(3) 0.61794(9) 0.0369(6) Uani 1 1 d . .
H37 H 1.4568 0.7720 0.6064 0.044 Uiso 1 1 calc R U
C38 C 1.1595(4) 0.8149(3) 0.63183(9) 0.0353(6) Uani 1 1 d . .
H38 H 1.1489 0.9053 0.6297 0.042 Uiso 1 1 calc R U
C39 C -0.3056(5) 0.8848(3) 0.89381(10) 0.0504(8) Uani 1 1 d . .
H39A H -0.3681 0.8347 0.8740 0.060 Uiso 1 1 calc R U
H39B H -0.3077 0.8460 0.9242 0.060 Uiso 1 1 calc R U
H39C H -0.3868 0.9732 0.8924 0.060 Uiso 1 1 calc R U
C40 C -0.1997(5) 1.2039(3) 0.92484(12) 0.0603(9) Uani 1 1 d . .
H40A H -0.2009 1.2927 0.9313 0.072 Uiso 1 1 calc R U
H40B H -0.2727 1.2040 0.8969 0.072 Uiso 1 1 calc R U
H40C H -0.2713 1.1618 0.9487 0.072 Uiso 1 1 calc R U
C41 C 0.2177(5) 1.1069(3) 0.97296(10) 0.0519(8) Uani 1 1 d . .
H41A H 0.2233 1.1939 0.9804 0.062 Uiso 1 1 calc R U
H41B H 0.1433 1.0651 0.9965 0.062 Uiso 1 1 calc R U
H41C H 0.3613 1.0570 0.9700 0.062 Uiso 1 1 calc R U
C42 C 0.2119(6) 1.1944(4) 0.87482(11) 0.0620(9) Uani 1 1 d . .
H42A H 0.2142 1.2825 0.8815 0.074 Uiso 1 1 calc R U
H42B H 0.3566 1.1462 0.8718 0.074 Uiso 1 1 calc R U
H42C H 0.1365 1.1962 0.8471 0.074 Uiso 1 1 calc R U
C43 C 0.4303(6) 0.5226(3) 0.88250(12) 0.0634(10) Uani 1 1 d . .
H43A H 0.4998 0.4477 0.9013 0.076 Uiso 1 1 calc R U
H43B H 0.3734 0.4938 0.8563 0.076 Uiso 1 1 calc R U
H43C H 0.5326 0.5760 0.8733 0.076 Uiso 1 1 calc R U
C44 C 0.0099(6) 0.5242(4) 0.93040(15) 0.0768(12) Uani 1 1 d . .
H44A H 0.0716 0.4501 0.9505 0.092 Uiso 1 1 calc R U
H44B H -0.1057 0.5788 0.9455 0.092 Uiso 1 1 calc R U
H44C H -0.0441 0.4942 0.9041 0.092 Uiso 1 1 calc R U
C45 C 0.3164(6) 0.6749(4) 0.96304(12) 0.0664(10) Uani 1 1 d . .
H45A H 0.3808 0.6010 0.9829 0.080 Uiso 1 1 calc R U
H45B H 0.4223 0.7258 0.9539 0.080 Uiso 1 1 calc R U
H45C H 0.2005 0.7283 0.9784 0.080 Uiso 1 1 calc R U
H1 H 0.142(5) 1.001(3) 0.7262(10) 0.036(9) Uiso 1 1 d . .
H3 H 0.435(5) 1.020(3) 0.6567(10) 0.037(10) Uiso 1 1 d . .

loop_
_atom_site_aniso_label
_atom_site_aniso_U_11
_atom_site_aniso_U_22
_atom_site_aniso_U_33
_atom_site_aniso_U_23
_atom_site_aniso_U_13
_atom_site_aniso_U_12
Si1 0.0355(4) 0.0410(4) 0.0330(4) 0.0047(3) 0.0014(3) -0.0023(3)
Si2 0.0447(5) 0.0482(5) 0.0383(4) 0.0045(3) -0.0029(4) -0.0074(4)
Si3 0.0463(5) 0.0434(5) 0.0460(5) 0.0105(4) -0.0003(4) -0.0018(4)
O1 0.0463(12) 0.0469(12) 0.0405(11) 0.0029(9) -0.0017(9) -0.0061(10)
O2 0.0508(13) 0.0472(12) 0.0391(11) 0.0063(9) 0.0030(9) 0.0012(10)
N1 0.0270(12) 0.0337(12) 0.0305(12) 0.0036(9) 0.0011(10) -0.0018(9)
N2 0.0287(12) 0.0311(11) 0.0298(11) 0.0025(9) -0.0010(9) -0.0035(9)
N3 0.0283(12) 0.0318(12) 0.0310(12) 0.0028(9) 0.0012(10) -0.0021(9)
N4 0.0294(12) 0.0332(11) 0.0309(11) 0.0024(9) 0.0000(9) -0.0031(9)
C1 0.0296(14) 0.0317(13) 0.0302(13) 0.0022(10) -0.0010(10) -0.0048(11)
C2 0.0316(15) 0.0382(14) 0.0350(14) 0.0024(11) 0.0012(11) -0.0066(12)
C3 0.0303(15) 0.0365(14) 0.0355(14) 0.0005(11) 0.0008(11) -0.0022(11)
C4 0.0240(13) 0.0338(13) 0.0328(13) 0.0002(10) 0.0008(10) -0.0046(11)
C5 0.0256(14) 0.0316(13) 0.0338(14) -0.0002(10) -0.0009(10) -0.0032(11)
C6 0.0257(14) 0.0305(13) 0.0351(14) 0.0038(10) -0.0001(10) -0.0027(11)
C7 0.0280(14) 0.0343(14) 0.0363(14) 0.0032(11) -0.0021(11) 0.0009(11)
C8 0.0322(15) 0.0334(14) 0.0329(14) 0.0035(11) -0.0016(11) 0.0000(11)
C9 0.0285(14) 0.0297(13) 0.0316(13) 0.0025(10) -0.0043(10) -0.0048(11)
C10 0.0260(13) 0.0286(13) 0.0308(13) 0.0012(10) -0.0009(10) -0.0030(10)
C11 0.0290(14) 0.0298(13) 0.0315(13) 0.0023(10) -0.0013(10) -0.0066(11)
C12 0.0317(15) 0.0347(14) 0.0326(14) 0.0039(11) 0.0017(11) -0.0043(11)
C13 0.0281(14) 0.0348(14) 0.0379(14) -0.0006(11) 0.0049(11) -0.0023(11)
C14 0.0260(14) 0.0305(13) 0.0345(14) -0.0001(10) 0.0024(10) -0.0039(11)
C15 0.0281(14) 0.0284(13) 0.0355(14) -0.0011(10) -0.0005(11) -0.0055(11)
C16 0.0265(14) 0.0291(13) 0.0376(14) -0.0002(11) -0.0011(11) -0.0003(11)
C17 0.0298(15) 0.0362(14) 0.0365(14) 0.0011(11) -0.0049(11) 0.0001(11)
C18 0.0310(15) 0.0382(15) 0.0363(14) 0.0041(11) -0.0047(11) 0.0001(12)
C19 0.0306(14) 0.0313(13) 0.0357(14) 0.0013(11) -0.0055(11) -0.0032(11)
C20 0.0316(15) 0.0350(14) 0.0311(13) 0.0031(11) -0.0023(11) -0.0004(11)
C21 0.0275(14) 0.0359(14) 0.0290(13) 0.0014(10) -0.0033(10) -0.0023(11)
C22 0.0313(15) 0.0365(14) 0.0380(15) -0.0001(11) -0.0009(11) -0.0052(12)
C23 0.0269(15) 0.0444(16) 0.0429(16) 0.0003(12) 0.0000(12) -0.0055(12)
C24 0.0339(16) 0.0413(16) 0.0410(16) -0.0005(12) 0.0003(12) 0.0013(12)
C25 0.0461(18) 0.0337(15) 0.0445(16) -0.0017(12) 0.0012(13) -0.0018(13)
C26 0.0296(15) 0.0365(14) 0.0431(16) 0.0004(12) 0.0022(12) -0.0045(12)
C27 0.0332(15) 0.0279(13) 0.0310(13) 0.0010(10) 0.0006(11) 0.0029(11)
C28 0.0310(15) 0.0378(14) 0.0353(14) -0.0007(11) -0.0032(11) -0.0009(12)
C29 0.0428(17) 0.0418(16) 0.0335(14) -0.0029(12) -0.0078(12) 0.0041(13)
C30 0.062(2) 0.0376(15) 0.0306(14) 0.0027(12) -0.0013(14) 0.0012(14)
C31 0.0528(19) 0.0403(16) 0.0361(15) 0.0050(12) 0.0030(13) -0.0121(14)
C32 0.0413(16) 0.0362(14) 0.0325(14) 0.0018(11) -0.0012(12) -0.0072(12)
C33 0.0302(14) 0.0326(14) 0.0333(14) 0.0006(11) -0.0034(11) 0.0000(11)
C34 0.0292(14) 0.0338(14) 0.0335(14) 0.0019(11) -0.0001(11) -0.0047(11)
C35 0.0385(16) 0.0319(14) 0.0349(14) 0.0009(11) -0.0012(12) 0.0003(12)
C36 0.0301(15) 0.0396(15) 0.0349(14) -0.0003(11) -0.0023(11) 0.0036(12)
C37 0.0282(14) 0.0421(15) 0.0389(15) -0.0010(12) -0.0006(11) -0.0046(12)
C38 0.0313(15) 0.0333(14) 0.0390(15) -0.0001(11) -0.0016(11) -0.0020(11)
C39 0.0459(19) 0.065(2) 0.0384(16) 0.0050(14) 0.0034(13) -0.0095(16)
C40 0.054(2) 0.056(2) 0.068(2) -0.0038(17) -0.0096(17) -0.0037(17)
C41 0.051(2) 0.061(2) 0.0435(17) -0.0014(15) -0.0032(14) -0.0129(16)
C42 0.068(2) 0.067(2) 0.052(2) 0.0056(17) 0.0039(17) -0.0201(19)
C43 0.060(2) 0.057(2) 0.065(2) 0.0001(17) -0.0052(18) 0.0046(18)
C44 0.069(3) 0.065(2) 0.092(3) 0.022(2) 0.000(2) -0.016(2)
C45 0.074(3) 0.068(2) 0.052(2) 0.0073(17) -0.0057(18) -0.005(2)

loop_
_atom_type_symbol
_atom_type_description
_atom_type_scat_dispersion_real
_atom_type_scat_dispersion_imag
_atom_type_scat_source
C C 0.0181 0.0091
;
International Tables for Crystallography
(Vol. C, Tables 4.2.6.8 and 6.1.1.4)
;
H H 0.0000 0.0000
;
International Tables for Crystallography
(Vol. C, Table 6.1.1.4)
;
N N 0.0311 0.0180
;
International Tables for Crystallography
(Vol. C, Tables 4.2.6.8 and 6.1.1.4)
;
O O 0.0492 0.0322
;
International Tables for Crystallography
(Vol. C, Tables 4.2.6.8 and 6.1.1.4)
;
Si Si 0.2541 0.3302
;
International Tables for Crystallography
(Vol. C, Tables 4.2.6.8 and 6.1.1.4)
;

loop_
_geom_angle_atom_site_label_1
_geom_angle_atom_site_label_2
_geom_angle_atom_site_label_3
_geom_angle
O1 Si1 O2 107.68(11)
O1 Si1 C39 109.65(13)
O2 Si1 C39 110.04(14)
O1 Si1 C2 109.91(12)
O2 Si1 C2 108.85(12)
C39 Si1 C2 110.66(13)
O1 Si2 C42 109.94(15)
O1 Si2 C41 107.49(13)
C42 Si2 C41 110.83(17)
O1 Si2 C40 107.92(15)
C42 Si2 C40 109.57(17)
C41 Si2 C40 111.03(16)
O2 Si3 C43 106.65(14)
O2 Si3 C44 108.19(16)
C43 Si3 C44 111.7(2)
O2 Si3 C45 109.88(15)
C43 Si3 C45 110.54(18)
C44 Si3 C45 109.8(2)
Si1 O1 Si2 142.57(13)
Si1 O2 Si3 145.70(14)
C1 N1 C4 110.6(2)
C1 N1 H1 128(2)
C4 N1 H1 122(2)
C9 N2 C6 105.7(2)
C14 N3 C11 110.6(2)
C14 N3 H3 124(3)
C11 N3 H3 125(3)
C19 N4 C16 105.5(2)
N1 C1 C20 125.2(2)
N1 C1 C2 107.9(2)
C20 C1 C2 126.7(2)
C3 C2 C1 105.9(2)
C3 C2 Si1 125.6(2)
C1 C2 Si1 128.5(2)
C2 C3 C4 109.9(2)
C2 C3 H3A 125.0
C4 C3 H3A 125.0
N1 C4 C5 125.6(2)
N1 C4 C3 105.8(2)
C5 C4 C3 128.4(2)
C4 C5 C6 124.6(2)
C4 C5 C21 117.6(2)
C6 C5 C21 117.7(2)
N2 C6 C5 126.8(2)
N2 C6 C7 110.6(2)
C5 C6 C7 122.6(2)
C8 C7 C6 106.6(2)
C8 C7 H7 126.7
C6 C7 H7 126.7
C7 C8 C9 107.0(2)
C7 C8 H8 126.5
C9 C8 H8 126.5
N2 C9 C10 126.2(2)
N2 C9 C8 110.1(2)
C10 C9 C8 123.7(2)
C9 C10 C11 126.1(2)
C9 C10 C27 117.8(2)
C11 C10 C27 116.1(2)
N3 C11 C10 127.1(2)
N3 C11 C12 106.4(2)
C10 C11 C12 126.4(2)
C13 C12 C11 108.3(2)
C13 C12 H12 125.9
C11 C12 H12 125.9
C12 C13 C14 108.6(2)
C12 C13 H13 125.7
C14 C13 H13 125.7
N3 C14 C15 126.3(2)
N3 C14 C13 106.1(2)
C15 C14 C13 127.3(2)
C14 C15 C16 124.2(2)
C14 C15 C33 117.9(2)
C16 C15 C33 117.9(2)
N4 C16 C15 125.5(2)
N4 C16 C17 110.4(2)
C15 C16 C17 124.1(2)
C18 C17 C16 106.7(2)
C18 C17 H17 126.6
C16 C17 H17 126.6
C17 C18 C19 107.0(2)
C17 C18 H18 126.5
C19 C18 H18 126.5
N4 C19 C20 126.4(2)
N4 C19 C18 110.3(2)
C20 C19 C18 123.2(2)
C19 C20 C1 128.5(2)
C19 C20 H20 115.7
C1 C20 H20 115.7
C22 C21 C26 118.9(2)
C22 C21 C5 121.1(2)
C26 C21 C5 120.0(2)
C21 C22 C23 120.2(3)
C21 C22 H22 119.9
C23 C22 H22 119.9
C24 C23 C22 120.7(3)
C24 C23 H23 119.7
C22 C23 H23 119.7
C23 C24 C25 119.5(3)
C23 C24 H24 120.3
C25 C24 H24 120.3
C26 C25 C24 119.9(3)
C26 C25 H25 120.1
C24 C25 H25 120.1
C25 C26 C21 120.8(3)
C25 C26 H26 119.6
C21 C26 H26 119.6
C32 C27 C28 118.4(2)
C32 C27 C10 121.0(2)
C28 C27 C10 120.6(2)
C29 C28 C27 120.7(3)
C29 C28 H28 119.6
C27 C28 H28 119.6
C30 C29 C28 119.9(3)
C30 C29 H29 120.1
C28 C29 H29 120.1
C29 C30 C31 119.9(3)
C29 C30 H30 120.0
C31 C30 H30 120.0
C30 C31 C32 120.4(3)
C30 C31 H31 119.8
C32 C31 H31 119.8
C31 C32 C27 120.6(3)
C31 C32 H32 119.7
C27 C32 H32 119.7
C38 C33 C34 118.7(2)
C38 C33 C15 121.3(2)
C34 C33 C15 120.0(2)
C35 C34 C33 120.6(2)
C35 C34 H34 119.7
C33 C34 H34 119.7
C36 C35 C34 119.9(2)
C36 C35 H35 120.1
C34 C35 H35 120.1
C35 C36 C37 120.2(3)
C35 C36 H36 119.9
C37 C36 H36 119.9
C36 C37 C38 119.8(3)
C36 C37 H37 120.1
C38 C37 H37 120.1
C37 C38 C33 120.7(2)
C37 C38 H38 119.7
C33 C38 H38 119.7
Si1 C39 H39A 109.5
Si1 C39 H39B 109.5
H39A C39 H39B 109.5
Si1 C39 H39C 109.5
H39A C39 H39C 109.5
H39B C39 H39C 109.5
Si2 C40 H40A 109.5
Si2 C40 H40B 109.5
H40A C40 H40B 109.5
Si2 C40 H40C 109.5
H40A C40 H40C 109.5
H40B C40 H40C 109.5
Si2 C41 H41A 109.5
Si2 C41 H41B 109.5
H41A C41 H41B 109.5
Si2 C41 H41C 109.5
H41A C41 H41C 109.5
H41B C41 H41C 109.5
Si2 C42 H42A 109.5
Si2 C42 H42B 109.5
H42A C42 H42B 109.5
Si2 C42 H42C 109.5
H42A C42 H42C 109.5
H42B C42 H42C 109.5
Si3 C43 H43A 109.5
Si3 C43 H43B 109.5
H43A C43 H43B 109.5
Si3 C43 H43C 109.5
H43A C43 H43C 109.5
H43B C43 H43C 109.5
Si3 C44 H44A 109.5
Si3 C44 H44B 109.5
H44A C44 H44B 109.5
Si3 C44 H44C 109.5
H44A C44 H44C 109.5
H44B C44 H44C 109.5
Si3 C45 H45A 109.5
Si3 C45 H45B 109.5
H45A C45 H45B 109.5
Si3 C45 H45C 109.5
H45A C45 H45C 109.5
H45B C45 H45C 109.5

loop_
_geom_bond_atom_site_label_1
_geom_bond_atom_site_label_2
_geom_bond_distance
Si1 O1 1.621(2)
Si1 O2 1.622(2)
Si1 C39 1.837(3)
Si1 C2 1.861(3)
Si2 O1 1.637(2)
Si2 C42 1.851(3)
Si2 C41 1.851(3)
Si2 C40 1.855(4)
Si3 O2 1.634(2)
Si3 C43 1.846(4)
Si3 C44 1.848(4)
Si3 C45 1.851(4)
N1 C1 1.366(3)
N1 C4 1.371(3)
N1 H1 0.77(3)
N2 C9 1.368(3)
N2 C6 1.369(3)
N3 C14 1.370(3)
N3 C11 1.370(3)
N3 H3 0.70(3)
N4 C19 1.368(3)
N4 C16 1.373(3)
C1 C20 1.394(4)
C1 C2 1.442(3)
C2 C3 1.367(4)
C3 C4 1.432(4)
C3 H3A 0.9500
C4 C5 1.397(3)
C5 C6 1.413(3)
C5 C21 1.499(3)
C6 C7 1.449(3)
C7 C8 1.340(4)
C7 H7 0.9500
C8 C9 1.455(4)
C8 H8 0.9500
C9 C10 1.406(3)
C10 C11 1.411(3)
C10 C27 1.499(3)
C11 C12 1.428(3)
C12 C13 1.349(4)
C12 H12 0.9500
C13 C14 1.431(4)
C13 H13 0.9500
C14 C15 1.402(3)
C15 C16 1.411(4)
C15 C33 1.494(4)
C16 C17 1.454(3)
C17 C18 1.337(4)
C17 H17 0.9500
C18 C19 1.455(4)
C18 H18 0.9500
C19 C20 1.392(4)
C20 H20 0.9500
C21 C22 1.389(4)
C21 C26 1.394(4)
C22 C23 1.389(4)
C22 H22 0.9500
C23 C24 1.383(4)
C23 H23 0.9500
C24 C25 1.392(4)
C24 H24 0.9500
C25 C26 1.385(4)
C25 H25 0.9500
C26 H26 0.9500
C27 C32 1.394(4)
C27 C28 1.396(4)
C28 C29 1.392(4)
C28 H28 0.9500
C29 C30 1.380(4)
C29 H29 0.9500
C30 C31 1.381(4)
C30 H30 0.9500
C31 C32 1.383(4)
C31 H31 0.9500
C32 H32 0.9500
C33 C38 1.398(4)
C33 C34 1.397(4)
C34 C35 1.391(4)
C34 H34 0.9500
C35 C36 1.386(4)
C35 H35 0.9500
C36 C37 1.389(4)
C36 H36 0.9500
C37 C38 1.389(4)
C37 H37 0.9500
C38 H38 0.9500
C39 H39A 0.9800
C39 H39B 0.9800
C39 H39C 0.9800
C40 H40A 0.9800
C40 H40B 0.9800
C40 H40C 0.9800
C41 H41A 0.9800
C41 H41B 0.9800
C41 H41C 0.9800
C42 H42A 0.9800
C42 H42B 0.9800
C42 H42C 0.9800
C43 H43A 0.9800
C43 H43B 0.9800
C43 H43C 0.9800
C44 H44A 0.9800
C44 H44B 0.9800
C44 H44C 0.9800
C45 H45A 0.9800
C45 H45B 0.9800
C45 H45C 0.9800

loop_
_geom_hbond_atom_site_label_D
_geom_hbond_atom_site_label_H
_geom_hbond_atom_site_label_A
_geom_hbond_distance_DA
_geom_hbond_distance_DH
_geom_hbond_distance_HA
_geom_hbond_angle_DHA
_geom_hbond_publ_flag
N1 H1 N2 2.896(3) 0.77(3) 2.36(3) 128(2) no
N1 H1 N4 2.990(3) 0.77(3) 2.54(3) 120(2) no
N3 H3 N2 2.979(3) 0.70(3) 2.54(3) 123(3) no
N3 H3 N4 2.877(3) 0.70(3) 2.41(3) 127(3) no

loop_
_geom_torsion_atom_site_label_1
_geom_torsion_atom_site_label_2
_geom_torsion_atom_site_label_3
_geom_torsion_atom_site_label_4
_geom_torsion
O2 Si1 O1 Si2 163.5(2)
C39 Si1 O1 Si2 -76.8(2)
C2 Si1 O1 Si2 45.1(3)
C42 Si2 O1 Si1 -69.4(3)
C41 Si2 O1 Si1 169.9(2)
C40 Si2 O1 Si1 50.1(3)
O1 Si1 O2 Si3 48.9(3)
C39 Si1 O2 Si3 -70.6(3)
C2 Si1 O2 Si3 168.0(2)
C43 Si3 O2 Si1 -156.5(3)
C44 Si3 O2 Si1 83.2(3)
C45 Si3 O2 Si1 -36.6(3)
C4 N1 C1 C20 -173.5(3)
C4 N1 C1 C2 1.9(3)
N1 C1 C2 C3 -1.3(3)
C20 C1 C2 C3 174.1(3)
N1 C1 C2 Si1 -179.8(2)
C20 C1 C2 Si1 -4.5(4)
O1 Si1 C2 C3 -89.1(3)
O2 Si1 C2 C3 153.2(2)
C39 Si1 C2 C3 32.1(3)
O1 Si1 C2 C1 89.1(3)
O2 Si1 C2 C1 -28.6(3)
C39 Si1 C2 C1 -149.6(3)
C1 C2 C3 C4 0.2(3)
Si1 C2 C3 C4 178.8(2)
C1 N1 C4 C5 173.5(3)
C1 N1 C4 C3 -1.8(3)
C2 C3 C4 N1 1.0(3)
C2 C3 C4 C5 -174.1(3)
N1 C4 C5 C6 3.2(4)
C3 C4 C5 C6 177.4(3)
N1 C4 C5 C21 -173.3(2)
C3 C4 C5 C21 0.9(4)
C9 N2 C6 C5 -179.6(3)
C9 N2 C6 C7 0.7(3)
C4 C5 C6 N2 -4.5(4)
C21 C5 C6 N2 172.0(2)
C4 C5 C6 C7 175.2(3)
C21 C5 C6 C7 -8.3(4)
N2 C6 C7 C8 -0.5(3)
C5 C6 C7 C8 179.8(3)
C6 C7 C8 C9 0.1(3)
C6 N2 C9 C10 179.6(2)
C6 N2 C9 C8 -0.6(3)
C7 C8 C9 N2 0.4(3)
C7 C8 C9 C10 -179.9(3)
N2 C9 C10 C11 -3.1(4)
C8 C9 C10 C11 177.2(3)
N2 C9 C10 C27 176.5(2)
C8 C9 C10 C27 -3.2(4)
C14 N3 C11 C10 176.0(3)
C14 N3 C11 C12 -0.3(3)
C9 C10 C11 N3 -4.5(4)
C27 C10 C11 N3 175.8(2)
C9 C10 C11 C12 171.1(3)
C27 C10 C11 C12 -8.6(4)
N3 C11 C12 C13 -0.2(3)
C10 C11 C12 C13 -176.5(3)
C11 C12 C13 C14 0.5(3)
C11 N3 C14 C15 -174.3(2)
C11 N3 C14 C13 0.6(3)
C12 C13 C14 N3 -0.7(3)
C12 C13 C14 C15 174.2(3)
N3 C14 C15 C16 1.4(4)
C13 C14 C15 C16 -172.5(3)
N3 C14 C15 C33 177.3(2)
C13 C14 C15 C33 3.4(4)
C19 N4 C16 C15 177.1(3)
C19 N4 C16 C17 -1.5(3)
C14 C15 C16 N4 7.6(4)
C33 C15 C16 N4 -168.3(2)
C14 C15 C16 C17 -173.9(2)
C33 C15 C16 C17 10.2(4)
N4 C16 C17 C18 1.1(3)
C15 C16 C17 C18 -177.6(3)
C16 C17 C18 C19 -0.2(3)
C16 N4 C19 C20 -178.2(3)
C16 N4 C19 C18 1.4(3)
C17 C18 C19 N4 -0.8(3)
C17 C18 C19 C20 178.9(3)
N4 C19 C20 C1 -2.5(5)
C18 C19 C20 C1 177.9(3)
N1 C1 C20 C19 1.7(5)
C2 C1 C20 C19 -172.8(3)
C4 C5 C21 C22 -65.5(3)
C6 C5 C21 C22 117.8(3)
C4 C5 C21 C26 114.8(3)
C6 C5 C21 C26 -61.9(3)
C26 C21 C22 C23 0.0(4)
C5 C21 C22 C23 -179.7(2)
C21 C22 C23 C24 -0.3(4)
C22 C23 C24 C25 0.5(4)
C23 C24 C25 C26 -0.5(4)
C24 C25 C26 C21 0.3(4)
C22 C21 C26 C25 -0.1(4)
C5 C21 C26 C25 179.6(2)
C9 C10 C27 C32 121.1(3)
C11 C10 C27 C32 -59.2(3)
C9 C10 C27 C28 -58.7(3)
C11 C10 C27 C28 121.0(3)
C32 C27 C28 C29 -0.7(4)
C10 C27 C28 C29 179.1(2)
C27 C28 C29 C30 1.3(4)
C28 C29 C30 C31 -0.2(4)
C29 C30 C31 C32 -1.4(4)
C30 C31 C32 C27 1.9(4)
C28 C27 C32 C31 -0.9(4)
C10 C27 C32 C31 179.3(2)
C14 C15 C33 C38 57.5(3)
C16 C15 C33 C38 -126.4(3)
C14 C15 C33 C34 -121.0(3)
C16 C15 C33 C34 55.1(3)
C38 C33 C34 C35 0.3(4)
C15 C33 C34 C35 178.8(2)
C33 C34 C35 C36 -0.9(4)
C34 C35 C36 C37 1.0(4)
C35 C36 C37 C38 -0.6(4)
C36 C37 C38 C33 0.0(4)
C34 C33 C38 C37 0.2(4)
C15 C33 C38 C37 -178.3(2)
